data_7037592
loop_
_publ_author_name
'Sun, Jing-Wen'
'Yan, Peng-Fei'
'An, Guang-Hui'
'Sha, Jing-Quan'
'Wang, Cheng'
'Li, Guang-Ming'

_publ_section_title
;
 POM species, temperature and counterions modulated the various
 dimensionalities of POM-based metal-organic frameworks.
;
_journal_issue 4
_journal_name_full 'Dalton transactions (Cambridge, England : 2003)'
_journal_page_first 1657
_journal_page_last 1667
_journal_paper_doi 10.1039/c5dt04094a
_journal_volume 45
_journal_year 2016
_chemical_formula_moiety 'O40 Si W12, 0.5(C8 Cu2 N6 O14), 2(C4 H12 N), H2 O'
_chemical_formula_sum 'C12 H26 Cu N5 O48 Si W12'
_chemical_formula_weight 3306.10
_chemical_name_systematic
;
 ?
;
_space_group_IT_number 14
_symmetry_cell_setting monoclinic
_symmetry_space_group_name_Hall '-P 2ybc'
_symmetry_space_group_name_H-M 'P 1 21/c 1'
_atom_sites_solution_hydrogens geom
_atom_sites_solution_primary direct
_atom_sites_solution_secondary difmap
_audit_creation_method SHELXL-97
_audit_update_record
;
2015-11-23 deposited with the CCDC.
2015-12-07 downloaded from the CCDC.
;
_cell_angle_alpha 90.00
_cell_angle_beta 128.24(2)
_cell_angle_gamma 90.00
_cell_formula_units_Z 4
_cell_length_a 11.663(5)
_cell_length_b 41.370(5)
_cell_length_c 15.438(5)
_cell_measurement_reflns_used 7178
_cell_measurement_temperature 293(2)
_cell_measurement_theta_max 29.6016
_cell_measurement_theta_min 3.0216
_cell_volume 5850(4)
_computing_cell_refinement 'Bruker FRAMBO'
_computing_data_collection 'Bruker FRAMBO'
_computing_data_reduction 'Bruker SHELXTL'
_computing_molecular_graphics 'Bruker SHELXTL'
_computing_publication_material 'Bruker SHELXTL'
_computing_structure_refinement 'SHELXL-97 (Sheldrick, 1997)'
_computing_structure_solution 'Bruker SHELXTL'
_diffrn_ambient_temperature 293(2)
_diffrn_measured_fraction_theta_full 0.997
_diffrn_measured_fraction_theta_max 0.997
_diffrn_measurement_device_type 'multiwire proportional'
_diffrn_measurement_method 'phi and omega scans'
_diffrn_radiation_monochromator graphite
_diffrn_radiation_source 'fine-focus sealed tube'
_diffrn_radiation_type MoK\a
_diffrn_radiation_wavelength 0.71069
_diffrn_reflns_av_R_equivalents 0.0814
_diffrn_reflns_av_unetI/netI 0.1039
_diffrn_reflns_limit_h_max 13
_diffrn_reflns_limit_h_min -13
_diffrn_reflns_limit_k_max 49
_diffrn_reflns_limit_k_min -44
_diffrn_reflns_limit_l_max 18
_diffrn_reflns_limit_l_min -17
_diffrn_reflns_number 23334
_diffrn_reflns_theta_full 25.00
_diffrn_reflns_theta_max 25.00
_diffrn_reflns_theta_min 3.03
_exptl_absorpt_coefficient_mu 23.962
_exptl_absorpt_correction_T_max 0.072
_exptl_absorpt_correction_T_min 0.044
_exptl_absorpt_correction_type multi-scan
_exptl_absorpt_process_details sadabs(Sheldrick,1996)
_exptl_crystal_colour blue
_exptl_crystal_density_diffrn 3.753
_exptl_crystal_density_method 'not measured'
_exptl_crystal_description block
_exptl_crystal_F_000 5792
_exptl_crystal_size_max 0.29
_exptl_crystal_size_mid 0.12
_exptl_crystal_size_min 0.11
_refine_diff_density_max 11.373
_refine_diff_density_min -4.521
_refine_diff_density_rms 0.637
_refine_ls_extinction_method none
_refine_ls_goodness_of_fit_ref 1.108
_refine_ls_hydrogen_treatment constr
_refine_ls_matrix_type full
_refine_ls_number_parameters 769
_refine_ls_number_reflns 10287
_refine_ls_number_restraints 360
_refine_ls_restrained_S_all 1.090
_refine_ls_R_factor_all 0.1614
_refine_ls_R_factor_gt 0.1334
_refine_ls_shift/su_max 0.001
_refine_ls_shift/su_mean 0.000
_refine_ls_structure_factor_coef Fsqd
_refine_ls_weighting_details 'calc w=1/[\s^2^(Fo^2^)+(0.0222P)^2^+2341.7109P] where P=(Fo^2^+2Fc^2^)/3'
_refine_ls_weighting_scheme calc
_refine_ls_wR_factor_gt 0.2566
_refine_ls_wR_factor_ref 0.2738
_reflns_number_gt 7916
_reflns_number_total 10315
_reflns_threshold_expression >2sigma(I)
_cod_data_source_file c5dt04094a2.cif
_cod_data_source_block 6
_cod_depositor_comments 'Adding full bibliography for 7037587--7037592.cif.'
_cod_original_cell_volume 5851(4)
_cod_original_sg_symbol_Hall ' -P 2ybc  '
_cod_original_sg_symbol_H-M ' P 21/c  '
_cod_database_code 7037592

loop_
_symmetry_equiv_pos_as_xyz
'x, y, z'
'-x, y+1/2, -z+1/2'
'-x, -y, -z'
'x, -y-1/2, z-1/2'

loop_
_atom_site_label
_atom_site_type_symbol
_atom_site_fract_x
_atom_site_fract_y
_atom_site_fract_z
_atom_site_U_iso_or_equiv
_atom_site_adp_type
_atom_site_occupancy
_atom_site_symmetry_multiplicity
_atom_site_calc_flag
_atom_site_refinement_flags
W1 W 0.49484(16) 0.21144(4) 0.88941(12) 0.0376(4) Uani 1 1 d .
W2 W 0.06925(16) 0.07229(4) 0.61404(13) 0.0396(4) Uani 1 1 d .
W3 W 0.66220(15) 0.14004(4) 0.93200(12) 0.0400(4) Uani 1 1 d .
W4 W 0.44009(14) 0.06760(4) 0.78750(11) 0.0310(3) Uani 1 1 d .
W5 W 0.09563(17) 0.21670(4) 0.70032(14) 0.0437(4) Uani 1 1 d .
W6 W 0.25776(15) 0.08044(4) 0.89109(12) 0.0351(4) Uani 1 1 d .
W7 W -0.10906(15) 0.15010(4) 0.57014(14) 0.0413(4) Uani 1 1 d .
W8 W 0.08034(16) 0.15826(4) 0.84557(13) 0.0449(4) Uani 1 1 d .
W9 W 0.46112(14) 0.13112(4) 0.63328(11) 0.0312(4) Uani 1 1 d .
W10 W 0.47951(16) 0.15225(4) 1.03365(11) 0.0373(4) Uani 1 1 d .
W11 W 0.29482(14) 0.20308(4) 0.59142(11) 0.0302(3) Uani 1 1 d .
W12 W 0.09033(17) 0.13593(4) 0.45990(11) 0.0395(4) Uani 1 1 d .
O3 O 0.2826(10) 0.1508(3) 0.6435(8) 0.032(6) Uani 1 1 d .
Si1 Si 0.2761(10) 0.1435(3) 0.7457(8) 0.038 Uiso 1 1 d R
O5 O 0.442(3) 0.2108(6) 0.7446(19) 0.040(7) Uani 1 1 d .
O7 O 0.642(3) 0.1408(8) 1.052(2) 0.064(6) Uani 1 1 d U
O8 O 0.145(2) 0.1797(6) 0.4586(18) 0.035(5) Uani 1 1 d U
O9 O 0.845(3) 0.1315(7) 1.005(2) 0.048(6) Uani 1 1 d U
O12 O 0.546(2) 0.1534(7) 1.1680(18) 0.042(5) Uani 1 1 d U
O13 O 0.300(3) 0.2206(6) 0.8269(19) 0.048(8) Uani 1 1 d .
O15 O 0.279(3) 0.1229(7) 0.493(2) 0.044(5) Uani 1 1 d U
O16 O 0.582(3) 0.0975(7) 0.896(2) 0.055(9) Uani 1 1 d .
O17 O -0.022(3) 0.1284(8) 0.322(2) 0.059(10) Uani 1 1 d .
O19 O -0.087(3) 0.1934(11) 0.584(3) 0.085(13) Uani 1 1 d .
O20 O 0.092(3) 0.0949(7) 0.521(2) 0.050(8) Uani 1 1 d .
O24 O 0.253(3) 0.0505(8) 0.673(2) 0.065(10) Uani 1 1 d .
O28 O -0.093(3) 0.1497(7) 0.699(2) 0.046(6) Uani 1 1 d U
O31 O -0.045(3) 0.0435(8) 0.531(3) 0.062(9) Uani 1 1 d .
O34 O 0.438(2) 0.1764(7) 0.5968(19) 0.038(6) Uani 1 1 d .
O38 O 0.243(3) 0.0561(8) 0.971(2) 0.064(9) Uani 1 1 d .
O40 O 0.665(3) 0.1869(7) 0.940(2) 0.051(8) Uani 1 1 d .
O41 O 0.408(3) 0.1111(7) 0.991(2) 0.053(8) Uani 1 1 d .
O42 O -0.294(4) 0.1474(11) 0.472(3) 0.099(8) Uani 1 1 d U
O44 O 0.150(3) 0.2155(7) 0.608(2) 0.052(6) Uani 1 1 d U
O46 O 0.035(3) 0.2546(7) 0.678(2) 0.057(8) Uani 1 1 d .
O48 O 0.107(3) 0.0609(7) 0.7489(19) 0.042(5) Uani 1 1 d U
O54 O 0.287(3) 0.1645(8) 0.963(2) 0.063(6) Uani 1 1 d U
O57 O 0.570(3) 0.2481(7) 0.936(2) 0.049(7) Uani 1 1 d .
O59 O 0.011(3) 0.1616(8) 0.916(2) 0.067(9) Uani 1 1 d .
O62 O -0.047(3) 0.1062(7) 0.598(2) 0.052(6) Uani 1 1 d U
O64 O 0.445(3) 0.0911(6) 0.6809(19) 0.040(7) Uani 1 1 d .
O65 O 0.596(2) 0.1421(6) 0.7872(18) 0.038(5) Uani 1 1 d U
O69 O 0.545(3) 0.0352(8) 0.814(2) 0.059(8) Uani 1 1 d .
O70 O 0.397(2) 0.0585(6) 0.8845(18) 0.036(5) Uani 1 1 d U
O73 O 0.055(2) 0.2021(6) 0.796(2) 0.041(5) Uani 1 1 d U
O75 O -0.031(3) 0.1518(6) 0.4914(19) 0.039(5) Uani 1 1 d U
O81 O 0.422(3) 0.1575(6) 0.8568(19) 0.047(7) Uani 1 1 d .
O82 O 0.132(3) 0.1607(6) 0.7214(18) 0.040(5) Uani 1 1 d U
O83 O 0.521(3) 0.1958(7) 1.018(2) 0.057(8) Uani 1 1 d .
O97 O 0.125(3) 0.1132(7) 0.853(2) 0.045(6) Uani 1 1 d U
O98 O 0.306(3) 0.2363(7) 0.536(2) 0.054(8) Uani 1 1 d .
O99 O 0.264(2) 0.1054(5) 0.7543(15) 0.024(4) Uani 1 1 d U
Cu1 Cu 0.5144(6) -0.03718(12) 0.5861(3) 0.0475(14) Uani 1 1 d .
O101 O 0.915(3) 0.0488(8) 0.940(2) 0.054(9) Uani 1 1 d .
N1 N 0.615(3) 0.0058(7) 0.626(2) 0.030(5) Uani 1 1 d U
O100 O 0.633(3) -0.0394(6) 0.7479(19) 0.051(8) Uani 1 1 d .
N3 N 0.698(3) 0.0536(7) 0.642(2) 0.032(5) Uani 1 1 d U
C4 C 0.850(4) 0.0619(9) 0.852(3) 0.033(6) Uani 1 1 d U
N2 N 0.606(3) 0.0313(7) 0.572(2) 0.037(6) Uani 1 1 d U
C3 C 0.756(3) 0.0415(7) 0.746(2) 0.017(5) Uani 1 1 d U
C2 C 0.700(3) 0.0103(7) 0.731(2) 0.021(6) Uani 1 1 d U
C1 C 0.711(3) -0.0155(8) 0.799(2) 0.024(6) Uani 1 1 d U
O1W O 0.435(3) -0.0801(8) 0.571(3) 0.068(10) Uani 1 1 d .
O102 O 0.805(3) -0.0120(7) 0.908(2) 0.054(9) Uani 1 1 d .
O103 O 0.854(3) 0.0932(8) 0.831(2) 0.064(10) Uani 1 1 d .
O105 O 0.575(2) 0.1212(6) 0.6080(18) 0.033(5) Uani 1 1 d U
N4 N -0.227(3) 0.2542(7) 0.784(2) 0.031(6) Uani 1 1 d U
O3W O 0.297(4) -0.0005(11) 0.561(3) 0.099(8) Uani 1 1 d U
O2W O 0.714(5) -0.0552(13) 0.591(5) 0.15(2) Uani 1 1 d .
C21 C -0.283(5) 0.2336(12) 0.700(4) 0.064(8) Uani 1 1 d U
H21A H -0.2149 0.2303 0.6858 0.096 Uiso 1 1 calc R
H21B H -0.3723 0.2423 0.6356 0.096 Uiso 1 1 calc R
H21C H -0.3029 0.2133 0.7189 0.096 Uiso 1 1 calc R
C23 C -0.340(5) 0.2729(12) 0.778(4) 0.071(17) Uani 1 1 d .
H23A H -0.3555 0.2932 0.7425 0.107 Uiso 1 1 calc R
H23B H -0.3073 0.2767 0.8519 0.107 Uiso 1 1 calc R
H23C H -0.4294 0.2609 0.7377 0.107 Uiso 1 1 calc R
C20 C -0.130(5) 0.2375(15) 0.886(3) 0.083(18) Uani 1 1 d .
H20A H -0.1163 0.2158 0.8714 0.125 Uiso 1 1 calc R
H20B H -0.1699 0.2371 0.9241 0.125 Uiso 1 1 calc R
H20C H -0.0373 0.2485 0.9297 0.125 Uiso 1 1 calc R
C22 C -0.144(6) 0.279(2) 0.770(6) 0.13(3) Uani 1 1 d .
H22A H -0.0793 0.2677 0.7610 0.194 Uiso 1 1 calc R
H22B H -0.0874 0.2921 0.8347 0.194 Uiso 1 1 calc R
H22C H -0.2108 0.2918 0.7067 0.194 Uiso 1 1 calc R
N5 N 0.265(5) 0.3288(13) 0.740(4) 0.024(5) Uani 0.50 1 d PU
C7 C 0.276(7) 0.3053(14) 0.680(5) 0.025(7) Uani 0.50 1 d PU
H7A H 0.2689 0.2842 0.7023 0.037 Uiso 0.50 1 calc PR
H7B H 0.3675 0.3074 0.6935 0.037 Uiso 0.50 1 calc PR
H7C H 0.1975 0.3081 0.6025 0.037 Uiso 0.50 1 calc PR
C5 C 0.359(7) 0.3137(17) 0.858(5) 0.031(6) Uani 0.50 1 d PU
H5A H 0.3645 0.3286 0.9081 0.046 Uiso 0.50 1 calc PR
H5B H 0.4560 0.3095 0.8819 0.046 Uiso 0.50 1 calc PR
H5C H 0.3155 0.2939 0.8564 0.046 Uiso 0.50 1 calc PR
C8 C 0.126(7) 0.3303(17) 0.701(6) 0.038(10) Uani 0.50 1 d PU
H8A H 0.0747 0.3464 0.6443 0.058 Uiso 0.50 1 calc PR
H8B H 0.1227 0.3358 0.7600 0.058 Uiso 0.50 1 calc PR
H8C H 0.0800 0.3096 0.6712 0.058 Uiso 0.50 1 calc PR
C6 C 0.351(8) 0.3581(16) 0.760(6) 0.038(12) Uani 0.50 1 d PU
H6A H 0.2932 0.3728 0.6999 0.058 Uiso 0.50 1 calc PR
H6B H 0.4364 0.3521 0.7674 0.058 Uiso 0.50 1 calc PR
H6C H 0.3809 0.3683 0.8272 0.058 Uiso 0.50 1 calc PR
N6 N 0.1896(16) -0.0381(4) 0.8135(14) 0.080(5) Uani 0.50 1 d PDU
O4W O 0.401(7) -0.0913(18) 0.725(5) 0.077(8) Uani 0.50 1 d PU
H104 H 0.4314 -0.0894 0.6878 0.092 Uiso 0.50 1 d PR
H105 H 0.4197 -0.1104 0.7508 0.092 Uiso 0.50 1 d PR
O5W O 1.071(8) 0.081(2) 1.146(6) 0.095(9) Uani 0.50 1 d PU
H106 H 0.9939 0.0822 1.0790 0.114 Uiso 0.50 1 d PR
H107 H 1.1434 0.0804 1.1456 0.114 Uiso 0.50 1 d PR
C11 C 0.203(5) -0.0728(4) 0.830(4) 0.091(15) Uani 0.50 1 d PDU
H11A H 0.2973 -0.0778 0.8976 0.136 Uiso 0.50 1 calc PR
H11B H 0.1935 -0.0830 0.7695 0.136 Uiso 0.50 1 calc PR
H11C H 0.1282 -0.0806 0.8326 0.136 Uiso 0.50 1 calc PR
C9 C 0.320(2) -0.0254(11) 0.833(3) 0.092(10) Uani 0.50 1 d PDU
H9A H 0.2982 -0.0046 0.7981 0.138 Uiso 0.50 1 calc PR
H9B H 0.3505 -0.0399 0.8025 0.138 Uiso 0.50 1 calc PR
H9C H 0.3959 -0.0232 0.9107 0.138 Uiso 0.50 1 calc PR
C10 C 0.173(3) -0.0234(12) 0.890(2) 0.088(10) Uani 0.50 1 d PDU
H10A H 0.2609 -0.0122 0.9464 0.132 Uiso 0.50 1 calc PR
H10B H 0.1540 -0.0400 0.9235 0.132 Uiso 0.50 1 calc PR
H10C H 0.0928 -0.0085 0.8516 0.132 Uiso 0.50 1 calc PR
C12 C 0.064(3) -0.0308(12) 0.7014(19) 0.089(12) Uani 0.50 1 d PDU
H12A H 0.0393 -0.0494 0.6556 0.134 Uiso 0.50 1 calc PR
H12B H 0.0856 -0.0129 0.6744 0.134 Uiso 0.50 1 calc PR
H12C H -0.0175 -0.0254 0.7000 0.134 Uiso 0.50 1 calc PR

loop_
_atom_site_aniso_label
_atom_site_aniso_U_11
_atom_site_aniso_U_22
_atom_site_aniso_U_33
_atom_site_aniso_U_23
_atom_site_aniso_U_13
_atom_site_aniso_U_12
W1 0.0406(7) 0.0341(8) 0.0351(6) -0.0080(6) 0.0219(5) -0.0154(6)
W2 0.0384(7) 0.0330(8) 0.0443(7) -0.0098(6) 0.0241(6) -0.0158(6)
W3 0.0177(6) 0.0592(10) 0.0331(6) 0.0091(7) 0.0108(5) -0.0027(7)
W4 0.0294(6) 0.0291(7) 0.0372(6) 0.0056(5) 0.0220(5) 0.0053(6)
W5 0.0526(7) 0.0323(8) 0.0641(8) 0.0083(6) 0.0450(6) 0.0090(7)
W6 0.0382(6) 0.0303(7) 0.0511(6) 0.0080(6) 0.0348(5) -0.0022(6)
W7 0.0170(6) 0.0476(9) 0.0552(8) 0.0051(7) 0.0203(5) 0.0007(6)
W8 0.0573(6) 0.0377(8) 0.0794(7) -0.0031(6) 0.0621(5) -0.0048(7)
W9 0.0237(5) 0.0476(9) 0.0288(5) 0.0026(6) 0.0195(4) 0.0019(6)
W10 0.0441(7) 0.0453(9) 0.0266(5) -0.0038(6) 0.0239(5) -0.0092(7)
W11 0.0257(6) 0.0338(7) 0.0300(6) 0.0066(5) 0.0167(5) -0.0019(6)
W12 0.0365(7) 0.0427(9) 0.0233(6) -0.0013(6) 0.0106(5) -0.0005(7)
O3 0.020(9) 0.052(15) 0.027(9) 0.003(10) 0.016(7) 0.000(10)
O5 0.045(12) 0.040(14) 0.038(11) -0.001(10) 0.028(9) -0.005(12)
O7 0.065(8) 0.061(9) 0.064(8) 0.012(7) 0.038(5) -0.008(7)
O8 0.037(7) 0.039(8) 0.040(6) -0.003(6) 0.029(5) 0.005(6)
O9 0.048(7) 0.059(9) 0.050(7) -0.006(7) 0.036(5) 0.006(7)
O12 0.050(7) 0.056(9) 0.040(6) -0.003(6) 0.037(5) 0.000(7)
O13 0.069(16) 0.035(14) 0.026(11) -0.001(10) 0.022(11) 0.004(13)
O15 0.046(7) 0.046(8) 0.041(7) 0.006(6) 0.028(5) 0.000(7)
O16 0.046(15) 0.054(17) 0.019(12) 0.010(12) -0.002(11) 0.018(14)
O17 0.052(15) 0.08(2) 0.032(13) -0.005(14) 0.017(11) -0.002(16)
O19 0.045(17) 0.13(3) 0.056(18) -0.03(2) 0.020(14) -0.01(2)
O20 0.054(13) 0.048(17) 0.056(13) -0.008(12) 0.039(11) 0.002(13)
O24 0.070(18) 0.07(2) 0.028(12) -0.025(13) 0.017(12) -0.018(17)
O28 0.044(7) 0.048(8) 0.054(7) 0.003(7) 0.034(5) 0.003(7)
O31 0.065(15) 0.051(18) 0.079(17) -0.010(14) 0.049(13) -0.010(15)
O34 0.036(10) 0.049(15) 0.042(10) -0.007(11) 0.030(8) -0.003(11)
O38 0.048(13) 0.08(2) 0.082(16) 0.015(16) 0.049(12) -0.006(15)
O40 0.054(12) 0.050(16) 0.059(13) -0.022(12) 0.041(10) -0.034(12)
O41 0.044(11) 0.050(17) 0.090(16) 0.006(13) 0.053(11) 0.005(12)
O42 0.092(9) 0.097(10) 0.104(9) 0.003(8) 0.058(6) -0.003(8)
O44 0.051(7) 0.053(9) 0.057(7) -0.002(7) 0.035(5) 0.013(7)
O46 0.053(12) 0.046(17) 0.091(16) 0.007(14) 0.054(12) -0.004(13)
O48 0.045(7) 0.051(8) 0.044(7) -0.005(6) 0.034(5) 0.001(6)
O54 0.065(8) 0.063(9) 0.066(8) -0.007(7) 0.043(5) 0.003(7)
O57 0.067(14) 0.037(15) 0.057(13) 0.000(11) 0.045(11) -0.009(13)
O59 0.072(15) 0.08(2) 0.056(13) -0.048(14) 0.044(12) -0.017(16)
O62 0.049(8) 0.052(9) 0.053(7) 0.005(7) 0.030(5) -0.010(7)
O64 0.037(13) 0.028(13) 0.029(11) -0.007(10) 0.008(10) 0.001(11)
O65 0.040(7) 0.042(8) 0.038(7) -0.003(6) 0.026(5) -0.003(6)
O69 0.082(15) 0.067(19) 0.044(11) 0.029(12) 0.046(11) 0.035(15)
O70 0.037(7) 0.041(8) 0.039(6) 0.006(6) 0.029(5) -0.006(6)
O73 0.036(7) 0.043(8) 0.051(7) -0.002(6) 0.031(5) -0.001(6)
O75 0.038(6) 0.037(6) 0.041(6) 0.000(5) 0.023(4) -0.001(5)
O81 0.073(14) 0.040(15) 0.040(11) -0.014(10) 0.041(10) -0.003(13)
O82 0.044(7) 0.046(8) 0.034(7) -0.004(6) 0.026(5) 0.001(6)
O83 0.098(16) 0.041(16) 0.052(12) -0.016(11) 0.056(11) -0.004(15)
O97 0.044(7) 0.046(8) 0.049(7) 0.007(6) 0.030(5) -0.005(7)
O98 0.039(12) 0.040(15) 0.080(16) 0.027(13) 0.036(12) 0.011(12)
O99 0.023(6) 0.034(8) 0.027(6) 0.000(6) 0.022(4) 0.003(6)
Cu1 0.067(3) 0.039(3) 0.0262(19) 0.0034(18) 0.0234(18) -0.013(2)
O101 0.017(11) 0.09(2) 0.036(13) 0.014(14) 0.006(10) -0.003(14)
N1 0.030(7) 0.027(8) 0.030(7) 0.011(6) 0.017(5) -0.007(6)
O100 0.090(17) 0.028(13) 0.030(11) 0.017(10) 0.035(11) 0.017(13)
N3 0.031(7) 0.035(8) 0.037(7) 0.004(6) 0.024(5) -0.007(7)
C4 0.030(8) 0.032(9) 0.032(8) 0.002(7) 0.017(5) 0.001(7)
N2 0.043(8) 0.036(9) 0.034(7) 0.007(7) 0.025(5) -0.005(7)
C3 0.014(7) 0.022(8) 0.019(7) -0.001(6) 0.013(5) 0.002(6)
C2 0.019(7) 0.021(8) 0.024(7) -0.003(6) 0.014(5) -0.005(6)
C1 0.022(7) 0.026(8) 0.022(7) -0.005(7) 0.013(5) 0.003(7)
O1W 0.068(16) 0.054(18) 0.076(17) 0.017(15) 0.041(14) -0.020(15)
O102 0.065(16) 0.043(16) 0.040(13) 0.008(12) 0.025(12) 0.008(14)
O103 0.063(15) 0.055(18) 0.073(17) -0.021(14) 0.042(13) -0.036(15)
O105 0.032(7) 0.032(8) 0.036(7) 0.005(6) 0.021(5) -0.007(6)
N4 0.032(7) 0.033(8) 0.029(7) -0.004(6) 0.020(5) 0.000(7)
O3W 0.098(9) 0.104(10) 0.100(9) -0.004(8) 0.064(6) -0.005(8)
O2W 0.08(2) 0.13(4) 0.22(5) -0.08(3) 0.08(3) -0.03(3)
C21 0.062(9) 0.063(10) 0.067(9) 0.002(8) 0.040(6) 0.000(8)
C23 0.06(2) 0.05(3) 0.10(3) 0.01(2) 0.04(2) 0.03(2)
C20 0.11(3) 0.12(5) 0.05(2) 0.01(2) 0.062(19) 0.02(3)
C22 0.08(3) 0.17(8) 0.15(5) -0.01(5) 0.08(3) -0.01(5)
N5 0.025(5) 0.025(7) 0.025(6) -0.004(5) 0.018(5) 0.000(6)
C7 0.040(9) 0.014(11) 0.030(7) -0.006(10) 0.027(8) -0.012(12)
C5 0.032(8) 0.032(8) 0.027(5) -0.004(6) 0.017(5) 0.003(7)
C8 0.023(6) 0.02(2) 0.050(19) -0.007(14) 0.014(8) 0.004(9)
C6 0.034(13) 0.018(11) 0.038(17) -0.009(9) 0.010(16) -0.007(11)
N6 0.080(6) 0.076(7) 0.078(6) -0.001(6) 0.046(4) 0.001(6)
O4W 0.078(9) 0.077(10) 0.078(10) 0.002(8) 0.049(6) 0.001(8)
O5W 0.095(10) 0.094(11) 0.095(10) -0.001(8) 0.058(6) 0.003(8)
C11 0.077(17) 0.071(8) 0.08(2) -0.019(8) 0.029(15) -0.005(10)
C9 0.073(6) 0.09(2) 0.099(13) -0.02(2) 0.045(7) -0.005(15)
C10 0.090(14) 0.08(2) 0.086(8) -0.007(16) 0.049(9) 0.00(2)
C12 0.080(11) 0.08(2) 0.078(8) -0.004(15) 0.036(13) -0.02(2)

loop_
_atom_type_symbol
_atom_type_description
_atom_type_scat_dispersion_real
_atom_type_scat_dispersion_imag
_atom_type_scat_source
Mo Mo -1.6832 0.6857 'International Tables Vol C Tables 4.2.6.8 and 6.1.1.4'
O O 0.0106 0.0060 'International Tables Vol C Tables 4.2.6.8 and 6.1.1.4'
Cu Cu 0.3201 1.2651 'International Tables Vol C Tables 4.2.6.8 and 6.1.1.4'
C C 0.0033 0.0016 'International Tables Vol C Tables 4.2.6.8 and 6.1.1.4'
N N 0.0061 0.0033 'International Tables Vol C Tables 4.2.6.8 and 6.1.1.4'
H H 0.0000 0.0000 'International Tables Vol C Tables 4.2.6.8 and 6.1.1.4'
W W -0.8490 6.8722 'International Tables Vol C Tables 4.2.6.8 and 6.1.1.4'
P P 0.1023 0.0942 'International Tables Vol C Tables 4.2.6.8 and 6.1.1.4'
K K 0.2009 0.2494 'International Tables Vol C Tables 4.2.6.8 and 6.1.1.4'
Si Si 0.0817 0.0704 'International Tables Vol C Tables 4.2.6.8 and 6.1.1.4'

loop_
_geom_angle_atom_site_label_1
_geom_angle_atom_site_label_2
_geom_angle_atom_site_label_3
_geom_angle
_geom_angle_site_symmetry_1
_geom_angle_site_symmetry_3
O57 W1 O13 100.3(13) . .
O57 W1 O40 100.0(12) . .
O13 W1 O40 159.5(11) . .
O57 W1 O5 102.9(13) . .
O13 W1 O5 89.4(11) . .
O40 W1 O5 88.3(12) . .
O57 W1 O83 98.6(13) . .
O13 W1 O83 88.0(12) . .
O40 W1 O83 86.7(13) . .
O5 W1 O83 158.5(11) . .
O57 W1 O81 169.7(11) . .
O13 W1 O81 85.5(11) . .
O40 W1 O81 74.1(10) . .
O5 W1 O81 85.6(10) . .
O83 W1 O81 72.9(10) . .
O31 W2 O62 105.6(14) . .
O31 W2 O20 101.4(15) . .
O62 W2 O20 87.4(13) . .
O31 W2 O48 101.4(15) . .
O62 W2 O48 89.6(12) . .
O20 W2 O48 157.0(11) . .
O31 W2 O24 98.8(14) . .
O62 W2 O24 155.6(12) . .
O20 W2 O24 87.2(13) . .
O48 W2 O24 86.2(12) . .
O31 W2 O99 169.0(12) . .
O62 W2 O99 83.9(10) . .
O20 W2 O99 84.4(10) . .
O48 W2 O99 72.6(9) . .
O24 W2 O99 71.9(10) . .
O9 W3 O65 102.9(12) . .
O9 W3 O16 100.8(13) . .
O65 W3 O16 85.9(12) . .
O9 W3 O40 101.5(13) . .
O65 W3 O40 90.4(12) . .
O16 W3 O40 157.7(12) . .
O9 W3 O7 101.7(13) . .
O65 W3 O7 155.3(11) . .
O16 W3 O7 88.0(14) . .
O40 W3 O7 86.3(13) . .
O9 W3 O81 170.2(11) . .
O65 W3 O81 84.8(10) . .
O16 W3 O81 85.5(11) . .
O40 W3 O81 72.3(10) . .
O7 W3 O81 70.8(11) . .
O69 W4 O70 99.2(13) . .
O69 W4 O24 99.7(14) . .
O70 W4 O24 87.2(13) . .
O69 W4 O16 101.5(13) . .
O70 W4 O16 86.7(13) . .
O24 W4 O16 158.6(14) . .
O69 W4 O64 101.9(13) . .
O70 W4 O64 158.8(11) . .
O24 W4 O64 90.8(12) . .
O16 W4 O64 87.5(12) . .
O69 W4 O99 168.0(13) . .
O70 W4 O99 71.5(9) . .
O24 W4 O99 72.8(11) . .
O16 W4 O99 85.8(10) . .
O64 W4 O99 87.8(10) . .
O46 W5 O44 99.5(15) . .
O46 W5 O73 100.5(14) . .
O44 W5 O73 159.8(12) . .
O46 W5 O13 103.1(12) . .
O44 W5 O13 89.2(12) . .
O73 W5 O13 89.2(11) . .
O46 W5 O19 101.0(15) . .
O44 W5 O19 88.6(15) . .
O73 W5 O19 84.7(14) . .
O13 W5 O19 155.8(15) . .
O46 W5 O82 167.8(12) . .
O44 W5 O82 88.0(11) . .
O73 W5 O82 71.9(11) . .
O13 W5 O82 86.6(9) . .
O19 W5 O82 69.2(13) . .
O38 W6 O97 103.1(15) . .
O38 W6 O70 103.4(14) . .
O97 W6 O70 153.4(12) . .
O38 W6 O41 105.3(14) . .
O97 W6 O41 86.5(11) . .
O70 W6 O41 88.4(11) . .
O38 W6 O48 98.6(13) . .
O97 W6 O48 87.3(11) . .
O70 W6 O48 86.8(10) . .
O41 W6 O48 156.1(13) . .
O38 W6 O99 168.4(13) . .
O97 W6 O99 82.9(10) . .
O70 W6 O99 70.6(9) . .
O41 W6 O99 84.9(11) . .
O48 W6 O99 71.5(10) . .
O42 W7 O19 100.4(18) . .
O42 W7 O28 100.5(18) . .
O19 W7 O28 88.4(15) . .
O42 W7 O62 103.4(17) . .
O19 W7 O62 156.1(13) . .
O28 W7 O62 88.9(13) . .
O42 W7 O75 105.8(18) . .
O19 W7 O75 87.0(16) . .
O28 W7 O75 153.7(10) . .
O62 W7 O75 85.0(13) . .
O42 W7 O82 168.5(18) . .
O19 W7 O82 72.4(12) . .
O28 W7 O82 70.8(10) . .
O62 W7 O82 84.3(10) . .
O75 W7 O82 83.1(10) . .
O59 W8 O28 101.0(13) . .
O59 W8 O97 105.0(15) . .
O28 W8 O97 86.6(11) . .
O59 W8 O73 99.2(14) . .
O28 W8 O73 85.0(11) . .
O97 W8 O73 155.5(13) . .
O59 W8 O54 101.4(14) . .
O28 W8 O54 157.5(14) . .
O97 W8 O54 86.5(12) . .
O73 W8 O54 92.5(12) . .
O59 W8 O82 167.5(12) . .
O28 W8 O82 70.1(11) . .
O97 W8 O82 83.8(11) . .
O73 W8 O82 71.7(11) . .
O54 W8 O82 87.9(12) . .
O105 W9 O64 99.6(12) . .
O105 W9 O15 100.4(12) . .
O64 W9 O15 88.6(11) . .
O105 W9 O65 101.0(11) . .
O64 W9 O65 85.8(10) . .
O15 W9 O65 158.5(12) . .
O105 W9 O34 99.3(11) . .
O64 W9 O34 161.1(12) . .
O15 W9 O34 89.2(10) . .
O65 W9 O34 89.5(10) . .
O105 W9 O3 170.3(8) . .
O64 W9 O3 88.3(9) . .
O15 W9 O3 74.0(9) . .
O65 W9 O3 85.1(8) . .
O34 W9 O3 73.1(8) . .
O12 W10 O7 100.0(13) . .
O12 W10 O41 103.1(14) . .
O7 W10 O41 90.7(14) . .
O12 W10 O54 100.1(13) . .
O7 W10 O54 159.9(14) . .
O41 W10 O54 85.8(13) . .
O12 W10 O83 99.6(12) . .
O7 W10 O83 86.9(14) . .
O41 W10 O83 157.2(12) . .
O54 W10 O83 88.7(14) . .
O12 W10 O81 169.5(11) . .
O7 W10 O81 74.3(12) . .
O41 W10 O81 85.9(12) . .
O54 W10 O81 85.8(12) . .
O83 W10 O81 71.6(10) . .
O98 W11 O5 101.7(13) . .
O98 W11 O44 101.5(14) . .
O5 W11 O44 88.8(11) . .
O98 W11 O8 100.0(12) . .
O5 W11 O8 158.2(11) . .
O44 W11 O8 89.0(11) . .
O98 W11 O34 98.9(14) . .
O5 W11 O34 87.4(11) . .
O44 W11 O34 159.6(12) . .
O8 W11 O34 87.2(10) . .
O98 W11 O3 168.2(12) . .
O5 W11 O3 85.9(8) . .
O44 W11 O3 87.5(10) . .
O8 W11 O3 72.3(8) . .
O34 W11 O3 72.3(9) . .
O17 W12 O75 105.4(13) . .
O17 W12 O8 99.4(13) . .
O75 W12 O8 88.9(11) . .
O17 W12 O20 102.5(14) . .
O75 W12 O20 87.7(12) . .
O8 W12 O20 158.0(10) . .
O17 W12 O15 98.4(14) . .
O75 W12 O15 156.1(10) . .
O8 W12 O15 86.5(11) . .
O20 W12 O15 87.9(12) . .
O17 W12 O3 166.9(12) . .
O75 W12 O3 84.6(7) . .
O8 W12 O3 72.1(7) . .
O20 W12 O3 86.0(8) . .
O15 W12 O3 71.7(8) . .
Si1 O3 W9 124.7(2) . .
Si1 O3 W11 123.1(3) . .
W9 O3 W11 93.0(4) . .
Si1 O3 W12 121.8(3) . .
W9 O3 W12 93.0(4) . .
W11 O3 W12 92.5(3) . .
O99 Si1 O81 111.2(13) . .
O99 Si1 O82 108.4(14) . .
O81 Si1 O82 110.3(14) . .
O99 Si1 O3 108.7(9) . .
O81 Si1 O3 107.9(11) . .
O82 Si1 O3 110.3(10) . .
W11 O5 W1 147.7(16) . .
W10 O7 W3 124.7(15) . .
W12 O8 W11 123.1(12) . .
W1 O13 W5 147.4(16) . .
W9 O15 W12 121.3(15) . .
W3 O16 W4 148.7(14) . .
W7 O19 W5 125.7(19) . .
W2 O20 W12 148.4(17) . .
W4 O24 W2 123.7(17) . .
W7 O28 W8 126.0(15) . .
W9 O34 W11 121.6(14) . .
W1 O40 W3 122.2(13) . .
W10 O41 W6 152.6(16) . .
W5 O44 W11 147.1(15) . .
W2 O48 W6 124.7(15) . .
W10 O54 W8 149.5(19) . .
W2 O62 W7 153.5(18) . .
W9 O64 W4 147.3(15) . .
W3 O65 W9 152.8(16) . .
W4 O70 W6 126.7(13) . .
W5 O73 W8 123.8(15) . .
W12 O75 W7 151.8(14) . .
Si1 O81 W1 125.7(14) . .
Si1 O81 W3 124.2(15) . .
W1 O81 W3 91.5(10) . .
Si1 O81 W10 123.4(17) . .
W1 O81 W10 91.9(8) . .
W3 O81 W10 90.1(8) . .
Si1 O82 W7 125.2(14) . .
Si1 O82 W8 122.7(13) . .
W7 O82 W8 93.0(10) . .
Si1 O82 W5 122.1(15) . .
W7 O82 W5 92.7(8) . .
W8 O82 W5 92.4(10) . .
W10 O83 W1 123.6(14) . .
W6 O97 W8 150.5(15) . .
Si1 O99 W4 124.0(12) . .
Si1 O99 W2 125.4(10) . .
W4 O99 W2 91.6(8) . .
Si1 O99 W6 123.6(12) . .
W4 O99 W6 91.1(7) . .
W2 O99 W6 91.2(8) . .
N2 Cu1 O1W 92.3(13) 3_656 .
N2 Cu1 O100 175.2(13) 3_656 .
O1W Cu1 O100 91.1(12) . .
N2 Cu1 N1 96.1(12) 3_656 .
O1W Cu1 N1 171.6(12) . .
O100 Cu1 N1 80.5(11) . .
N2 Cu1 O2W 90.7(18) 3_656 .
O1W Cu1 O2W 95.6(17) . .
O100 Cu1 O2W 92.3(17) . .
N1 Cu1 O2W 83.9(15) . .
C2 N1 N2 112(3) . .
C2 N1 Cu1 111(2) . .
N2 N1 Cu1 136(2) . .
C1 O100 Cu1 115(2) . .
N2 N3 C3 105(3) . .
O101 C4 O103 128(3) . .
O101 C4 C3 119(3) . .
O103 C4 C3 113(3) . .
N1 N2 N3 110(3) . .
N1 N2 Cu1 128(2) . 3_656
N3 N2 Cu1 122(2) . 3_656
N3 C3 C2 107(2) . .
N3 C3 C4 123(3) . .
C2 C3 C4 130(3) . .
N1 C2 C3 105(3) . .
N1 C2 C1 117(3) . .
C3 C2 C1 137(3) . .
O100 C1 O102 126(3) . .
O100 C1 C2 115(3) . .
O102 C1 C2 118(3) . .
C21 N4 C20 110(4) . .
C21 N4 C23 113(3) . .
C20 N4 C23 113(4) . .
C21 N4 C22 106(4) . .
C20 N4 C22 110(4) . .
C23 N4 C22 106(4) . .
N4 C21 H21A 109.5 . .
N4 C21 H21B 109.5 . .
H21A C21 H21B 109.5 . .
N4 C21 H21C 109.5 . .
H21A C21 H21C 109.5 . .
H21B C21 H21C 109.5 . .
N4 C23 H23A 109.5 . .
N4 C23 H23B 109.5 . .
H23A C23 H23B 109.5 . .
N4 C23 H23C 109.5 . .
H23A C23 H23C 109.5 . .
H23B C23 H23C 109.5 . .
N4 C20 H20A 109.5 . .
N4 C20 H20B 109.5 . .
H20A C20 H20B 109.5 . .
N4 C20 H20C 109.5 . .
H20A C20 H20C 109.5 . .
H20B C20 H20C 109.5 . .
N4 C22 H22A 109.5 . .
N4 C22 H22B 109.5 . .
H22A C22 H22B 109.5 . .
N4 C22 H22C 109.5 . .
H22A C22 H22C 109.5 . .
H22B C22 H22C 109.5 . .
C8 N5 C7 108(5) . .
C8 N5 C6 122(6) . .
C7 N5 C6 113(6) . .
C8 N5 C5 109(6) . .
C7 N5 C5 102(5) . .
C6 N5 C5 100(5) . .
N5 C7 H7A 109.5 . .
N5 C7 H7B 109.5 . .
H7A C7 H7B 109.5 . .
N5 C7 H7C 109.5 . .
H7A C7 H7C 109.5 . .
H7B C7 H7C 109.5 . .
N5 C5 H5A 109.5 . .
N5 C5 H5B 109.5 . .
H5A C5 H5B 109.5 . .
N5 C5 H5C 109.5 . .
H5A C5 H5C 109.5 . .
H5B C5 H5C 109.5 . .
N5 C8 H8A 109.5 . .
N5 C8 H8B 109.5 . .
H8A C8 H8B 109.5 . .
N5 C8 H8C 109.5 . .
H8A C8 H8C 109.5 . .
H8B C8 H8C 109.5 . .
N5 C6 H6A 109.5 . .
N5 C6 H6B 109.5 . .
H6A C6 H6B 109.5 . .
N5 C6 H6C 109.5 . .
H6A C6 H6C 109.5 . .
H6B C6 H6C 109.5 . .
C10 N6 C12 110(2) . .
C10 N6 C9 109(2) . .
C12 N6 C9 109(2) . .
C10 N6 C11 109(2) . .
C12 N6 C11 109(2) . .
C9 N6 C11 110(2) . .
H104 O4W H105 107.7 . .
H106 O5W H107 107.7 . .
N6 C11 H11A 109.5 . .
N6 C11 H11B 109.5 . .
H11A C11 H11B 109.5 . .
N6 C11 H11C 109.5 . .
H11A C11 H11C 109.5 . .
H11B C11 H11C 109.5 . .
N6 C9 H9A 109.5 . .
N6 C9 H9B 109.5 . .
H9A C9 H9B 109.5 . .
N6 C9 H9C 109.5 . .
H9A C9 H9C 109.5 . .
H9B C9 H9C 109.5 . .
N6 C10 H10A 109.5 . .
N6 C10 H10B 109.5 . .
H10A C10 H10B 109.5 . .
N6 C10 H10C 109.5 . .
H10A C10 H10C 109.5 . .
H10B C10 H10C 109.5 . .
N6 C12 H12A 109.5 . .
N6 C12 H12B 109.5 . .
H12A C12 H12B 109.5 . .
N6 C12 H12C 109.5 . .
H12A C12 H12C 109.5 . .
H12B C12 H12C 109.5 . .

loop_
_geom_bond_atom_site_label_1
_geom_bond_atom_site_label_2
_geom_bond_distance
_geom_bond_site_symmetry_2
W1 O57 1.67(3) .
W1 O13 1.88(3) .
W1 O40 1.91(3) .
W1 O5 1.92(3) .
W1 O83 1.93(3) .
W1 O81 2.33(3) .
W2 O31 1.65(3) .
W2 O62 1.86(3) .
W2 O20 1.87(3) .
W2 O48 1.90(3) .
W2 O24 1.96(3) .
W2 O99 2.37(2) .
W3 O9 1.72(3) .
W3 O65 1.86(2) .
W3 O16 1.91(3) .
W3 O40 1.94(3) .
W3 O7 2.02(4) .
W3 O81 2.38(3) .
W4 O69 1.69(3) .
W4 O70 1.89(3) .
W4 O24 1.90(3) .
W4 O16 1.91(3) .
W4 O64 1.94(3) .
W4 O99 2.37(2) .
W5 O46 1.67(3) .
W5 O44 1.88(3) .
W5 O73 1.91(3) .
W5 O13 1.94(3) .
W5 O19 1.99(3) .
W5 O82 2.34(3) .
W6 O38 1.68(3) .
W6 O97 1.86(3) .
W6 O70 1.92(3) .
W6 O41 1.92(3) .
W6 O48 1.95(2) .
W6 O99 2.39(2) .
W7 O42 1.70(4) .
W7 O19 1.81(4) .
W7 O28 1.88(3) .
W7 O62 1.90(3) .
W7 O75 1.92(3) .
W7 O82 2.33(2) .
W8 O59 1.72(3) .
W8 O28 1.91(2) .
W8 O97 1.92(3) .
W8 O73 1.92(3) .
W8 O54 1.94(3) .
W8 O82 2.34(3) .
W9 O105 1.65(3) .
W9 O64 1.87(3) .
W9 O15 1.90(2) .
W9 O65 1.92(2) .
W9 O34 1.92(3) .
W9 O3 2.330(11) .
W10 O12 1.71(2) .
W10 O7 1.79(4) .
W10 O41 1.83(3) .
W10 O54 1.86(3) .
W10 O83 1.92(3) .
W10 O81 2.39(3) .
W11 O98 1.67(3) .
W11 O5 1.90(2) .
W11 O44 1.93(3) .
W11 O8 1.94(2) .
W11 O34 1.96(3) .
W11 O3 2.341(11) .
W12 O17 1.70(3) .
W12 O75 1.88(3) .
W12 O8 1.92(3) .
W12 O20 1.93(3) .
W12 O15 2.00(3) .
W12 O3 2.360(9) .
O3 Si1 1.6544 .
Si1 O99 1.59(2) .
Si1 O81 1.60(3) .
Si1 O82 1.65(3) .
Cu1 N2 1.94(3) 3_656
Cu1 O1W 1.95(3) .
Cu1 O100 1.97(2) .
Cu1 N1 2.01(3) .
Cu1 O2W 2.40(5) .
O101 C4 1.20(4) .
N1 C2 1.29(4) .
N1 N2 1.31(4) .
O100 C1 1.24(4) .
N3 N2 1.32(4) .
N3 C3 1.39(4) .
C4 O103 1.34(5) .
C4 C3 1.53(4) .
N2 Cu1 1.94(3) 3_656
C3 C2 1.40(4) .
C2 C1 1.45(5) .
C1 O102 1.33(4) .
N4 C21 1.33(5) .
N4 C20 1.42(5) .
N4 C23 1.48(6) .
N4 C22 1.51(8) .
C21 H21A 0.9600 .
C21 H21B 0.9600 .
C21 H21C 0.9600 .
C23 H23A 0.9600 .
C23 H23B 0.9600 .
C23 H23C 0.9600 .
C20 H20A 0.9600 .
C20 H20B 0.9600 .
C20 H20C 0.9600 .
C22 H22A 0.9600 .
C22 H22B 0.9600 .
C22 H22C 0.9600 .
N5 C8 1.34(9) .
N5 C7 1.40(8) .
N5 C6 1.48(9) .
N5 C5 1.56(8) .
C7 H7A 0.9600 .
C7 H7B 0.9600 .
C7 H7C 0.9600 .
C5 H5A 0.9600 .
C5 H5B 0.9600 .
C5 H5C 0.9600 .
C8 H8A 0.9600 .
C8 H8B 0.9600 .
C8 H8C 0.9600 .
C6 H6A 0.9600 .
C6 H6B 0.9600 .
C6 H6C 0.9600 .
N6 C10 1.447(18) .
N6 C12 1.447(16) .
N6 C9 1.449(17) .
N6 C11 1.450(17) .
O4W H104 0.8501 .
O4W H105 0.8499 .
O5W H106 0.8500 .
O5W H107 0.8501 .
C11 H11A 0.9600 .
C11 H11B 0.9600 .
C11 H11C 0.9600 .
C9 H9A 0.9600 .
C9 H9B 0.9600 .
C9 H9C 0.9600 .
C10 H10A 0.9600 .
C10 H10B 0.9600 .
C10 H10C 0.9600 .
C12 H12A 0.9600 .
C12 H12B 0.9600 .
C12 H12C 0.9600 .
